data_7059843
loop_
_publ_author_name
'Maity, Apurba'
'Sarkar, Anirban'
'Bhaktha B. N, Shivakiran'
'Patra, Sanjib K.'

_publ_section_title
;
 Design and synthesis of perfluoroalkyl decorated BODIPY dye for random
 laser action in a microfluidic device
;
_journal_issue 34
_journal_name_full 'New Journal of Chemistry'
_journal_page_first 14650
_journal_page_last 14661
_journal_paper_doi 10.1039/D0NJ03108A
_journal_volume 44
_journal_year 2020
_chemical_absolute_configuration ad
_chemical_formula_moiety 'C24 H21 B F16 I2 N2 O2'
_chemical_formula_sum 'C24 H21 B F16 I2 N2 O2'
_chemical_formula_weight 938.04
_space_group_crystal_system orthorhombic
_space_group_IT_number 33
_space_group_name_Hall 'P 2c -2n'
_space_group_name_H-M_alt 'P n a 21'
_atom_sites_solution_hydrogens geom
_atom_sites_solution_primary dual
_audit_creation_date 2019-11-11
_audit_creation_method
;
Olex2 1.3
(compiled 2019.09.11 svn.r3662 for OlexSys, GUI svn.r5938)
;
_audit_update_record
;
2020-06-19 deposited with the CCDC.	2020-07-30 downloaded from the CCDC.
;
_cell_angle_alpha 90
_cell_angle_beta 90
_cell_angle_gamma 90
_cell_formula_units_Z 4
_cell_length_a 16.1767(9)
_cell_length_b 8.7841(5)
_cell_length_c 21.7797(12)
_cell_measurement_reflns_used 7404
_cell_measurement_temperature 293.15
_cell_measurement_theta_max 24.22
_cell_measurement_theta_min 2.50
_cell_volume 3094.8(3)
_computing_cell_refinement 'SAINT V8.38A (?, 2016)'
_computing_data_collection 'Bruker APEX3 ver.2018.7-2(Bruker AXS)'
_computing_data_reduction 'SAINT V8.38A (?, 2016)'
_computing_molecular_graphics 'Olex2 1.3 (Dolomanov et al., 2009)'
_computing_publication_material 'Olex2 1.3 (Dolomanov et al., 2009)'
_computing_structure_refinement 'ShelXL 2018/3 (Sheldrick, 2015)'
_computing_structure_solution 'SHELXT 2014/5 (Sheldrick, 2014)'
_diffrn_ambient_temperature 293.15
_diffrn_detector 'CPAD area detector'
_diffrn_detector_area_resol_mean 8
_diffrn_detector_type 'Bruker Photon III'
_diffrn_measured_fraction_theta_full 0.999
_diffrn_measured_fraction_theta_max 0.993
_diffrn_measurement_device 'four-circle diffractometer'
_diffrn_measurement_device_type 'Bruker APEX-II CCD'
_diffrn_measurement_method '\f and \w scans'
_diffrn_radiation_collimation '0.5 mm double-pinhole'
_diffrn_radiation_monochromator graphite
_diffrn_radiation_probe x-ray
_diffrn_radiation_type MoK\a
_diffrn_radiation_wavelength 0.71073
_diffrn_reflns_av_R_equivalents 0.0529
_diffrn_reflns_av_unetI/netI 0.0465
_diffrn_reflns_Laue_measured_fraction_full 0.999
_diffrn_reflns_Laue_measured_fraction_max 0.993
_diffrn_reflns_limit_h_max 20
_diffrn_reflns_limit_h_min -18
_diffrn_reflns_limit_k_max 10
_diffrn_reflns_limit_k_min -10
_diffrn_reflns_limit_l_max 27
_diffrn_reflns_limit_l_min -25
_diffrn_reflns_number 28564
_diffrn_reflns_point_group_measured_fraction_full 0.967
_diffrn_reflns_point_group_measured_fraction_max 0.950
_diffrn_reflns_theta_full 25.242
_diffrn_reflns_theta_max 26.173
_diffrn_reflns_theta_min 1.870
_diffrn_source 'sealed tube'
_diffrn_source_type 'Incoatec I\ms Diamond'
_diffrn_standards_number 0
_exptl_absorpt_coefficient_mu 2.156
_exptl_absorpt_correction_T_max 0.2601
_exptl_absorpt_correction_T_min 0.1914
_exptl_absorpt_correction_type multi-scan
_exptl_absorpt_process_details
'SADABS-2016/2 (Bruker,2016/2) was used for absorption correction. wR2(int) was 0.1182 before and 0.0650 after correction. The Ratio of minimum to maximum transmission is 0.7359. The \l/2 correction factor is Not present.'
_exptl_crystal_colour red
_exptl_crystal_colour_primary red
_exptl_crystal_density_diffrn 2.013
_exptl_crystal_description block
_exptl_crystal_F_000 1800
_exptl_crystal_size_max 0.23
_exptl_crystal_size_mid 0.21
_exptl_crystal_size_min 0.16
_refine_diff_density_max 1.001
_refine_diff_density_min -1.027
_refine_diff_density_rms 0.138
_refine_ls_abs_structure_details
;
 Flack x determined using 2135 quotients [(I+)-(I-)]/[(I+)+(I-)]
 (Parsons, Flack and Wagner, Acta Cryst. B69 (2013) 249-259).
;
_refine_ls_abs_structure_Flack 0.028(11)
_refine_ls_extinction_method none
_refine_ls_goodness_of_fit_ref 1.059
_refine_ls_hydrogen_treatment constr
_refine_ls_matrix_type full
_refine_ls_number_parameters 484
_refine_ls_number_reflns 5876
_refine_ls_number_restraints 346
_refine_ls_restrained_S_all 1.039
_refine_ls_R_factor_all 0.0544
_refine_ls_R_factor_gt 0.0478
_refine_ls_shift/su_max 0.000
_refine_ls_shift/su_mean 0.000
_refine_ls_structure_factor_coef Fsqd
_refine_ls_weighting_details 'w=1/[\s^2^(Fo^2^)+(0.0243P)^2^+25.6453P] where P=(Fo^2^+2Fc^2^)/3'
_refine_ls_weighting_scheme calc
_refine_ls_wR_factor_gt 0.1024
_refine_ls_wR_factor_ref 0.1054
_reflns_Friedel_coverage 0.862
_reflns_Friedel_fraction_full 0.934
_reflns_Friedel_fraction_max 0.904
_reflns_number_gt 5288
_reflns_number_total 5876
_reflns_threshold_expression 'I > 2\s(I)'
_cod_data_source_file d0nj03108a2.cif
_cod_data_source_block Compound_3
_cod_depositor_comments
;Adding full bibliography for 7059843--7059844.cif.

 Adding full bibliography for 7059843--7059844.cif.
;
_cod_database_code 7059843
_shelx_shelxl_version_number 2017/1
_shelx_space_group_comment
;
The symmetry employed for this shelxl refinement is uniquely defined
by the following loop, which should always be used as a source of
symmetry information in preference to the above space-group names.
They are only intended as comments.
;
_olex2_refinement_description
;
1. Fixed Uiso
 At 1.2 times of:
  All C(H) groups, All C(H,H) groups
 At 1.5 times of:
  All C(H,H,H) groups
2. Restrained distances
 C24A-C23 \\sim C24B-C23
 with sigma of 0.02
 C25A-C24A \\sim C25B-C24B
 with sigma of 0.02
 F6B-C24B \\sim F6A-C24A \\sim F5B-C24B \\sim F5A-C24A \\sim F8A-C25A \\sim
F8B-C25B \\sim F7B-C25B ~
 F7A-C25A
 with sigma of 0.02
3. Uiso/Uaniso restraints and constraints
F1 \\sim F2 \\sim F3 \\sim F4 \\sim F10 \\sim F11 \\sim F12 \\sim F13 \\sim F14
\\sim F15 \\sim F16 \\sim F5B \\sim F6B \\sim F7B \\sim F8B: within 2A with
sigma of 0.02 and sigma for terminal atoms of 0.04 within 2A
F3 \\sim F4 \\sim F5A \\sim F6A \\sim F7A \\sim F8A \\sim F5B \\sim F6B \\sim
F7B \\sim F8B \\sim C23 \\sim C24A \\sim C25A \\sim C24B \\sim C25B: within 2A
with sigma of 0.02 and sigma for terminal atoms of 0.04 within 2A
F13 \\sim F14 \\sim F15 \\sim F16: within 2A with sigma of 0.02 and sigma for
terminal atoms of 0.04 within 2A
C14 \\sim C13 \\sim C12 \\sim C10 \\sim C11: within 2A with sigma of 0.02 and
sigma for terminal atoms of 0.04 within 2A
4. Rigid body (RIGU) restrains
 F3, F4, F5A, F6A, F7A, F8A, F5B, F6B, F7B, F8B, C23, C24A, C25A, C24B, C25B
 with sigma for 1-2 distances of 0.001 and sigma for 1-3 distances of 0.001
 F13, F14, F15, F16
 with sigma for 1-2 distances of 0.001 and sigma for 1-3 distances of 0.001
5. Others
 Sof(F5B)=Sof(F6B)=Sof(F7B)=Sof(F8B)=Sof(C24B)=Sof(C25B)=Sof(H25B)=1-FVAR(1)
 Sof(F5A)=Sof(F6A)=Sof(F7A)=Sof(F8A)=Sof(C24A)=Sof(C25A)=Sof(H25A)=FVAR(1)
6.a Ternary CH refined with riding coordinates:
 C19(H19), C25A(H25A), C25B(H25B)
6.b Secondary CH2 refined with riding coordinates:
 C15(H15A,H15B), C21(H21A,H21B)
6.c Idealised Me refined as rotating group:
 C10(H10A,H10B,H10C), C11(H11A,H11B,H11C), C12(H12A,H12B,H12C), C13(H13A,H13B,
 H13C), C14(H14A,H14B,H14C)
;
_olex2_submission_special_instructions 'No special instructions were received'

loop_
_space_group_symop_operation_xyz
'x, y, z'
'-x, -y, z+1/2'
'x+1/2, -y+1/2, z'
'-x+1/2, y+1/2, z+1/2'

loop_
_atom_site_label
_atom_site_type_symbol
_atom_site_fract_x
_atom_site_fract_y
_atom_site_fract_z
_atom_site_U_iso_or_equiv
_atom_site_adp_type
_atom_site_occupancy
_atom_site_site_symmetry_order
_atom_site_calc_flag
_atom_site_refinement_flags_posn
_atom_site_refinement_flags_adp
_atom_site_refinement_flags_occupancy
_atom_site_disorder_assembly
_atom_site_disorder_group
I1 I 0.91712(5) 0.66933(9) 0.62104(4) 0.0313(2) Uani 1 1 d . . . . .
I2 I 0.31974(5) 0.64320(8) 0.39570(4) 0.0308(2) Uani 1 1 d . . . . .
F1 F 0.4527(5) 0.2785(11) 0.6237(5) 0.061(3) Uani 1 1 d . . . . .
F2 F 0.5683(7) 0.1955(10) 0.6562(5) 0.067(3) Uani 1 1 d . . . . .
F3 F 0.4571(7) 0.4954(11) 0.7143(5) 0.072(3) Uani 1 1 d . U . . .
F4 F 0.5723(7) 0.4097(15) 0.7465(4) 0.080(3) Uani 1 1 d . U . . .
F9 F 0.7930(4) 0.2961(9) 0.4049(4) 0.0373(18) Uani 1 1 d . . . . .
F10 F 0.6824(5) 0.1915(8) 0.3677(4) 0.040(2) Uani 1 1 d . . . . .
F11 F 0.7733(6) 0.5223(9) 0.3115(4) 0.042(2) Uani 1 1 d . . . . .
F12 F 0.6802(5) 0.3729(11) 0.2721(4) 0.047(2) Uani 1 1 d . . . . .
F13 F 0.8900(6) 0.3151(16) 0.3031(4) 0.076(4) Uani 1 1 d . . . . .
F14 F 0.8000(8) 0.1372(10) 0.2828(5) 0.071(3) Uani 1 1 d . . . . .
F15 F 0.8336(6) 0.4628(10) 0.1982(4) 0.052(2) Uani 1 1 d . . . . .
F16 F 0.8901(7) 0.2439(12) 0.1869(4) 0.070(3) Uani 1 1 d . . . . .
F5A F 0.538(2) 0.218(5) 0.7909(17) 0.061(5) Uani 0.284(14) 1 d D U P A 1
F6A F 0.440(6) 0.354(8) 0.817(3) 0.056(7) Uani 0.284(14) 1 d D U P A 1
F7A F 0.382(3) 0.211(5) 0.727(2) 0.070(7) Uani 0.284(14) 1 d D U P A 1
F8A F 0.420(3) 0.039(4) 0.8064(16) 0.067(8) Uani 0.284(14) 1 d D U P A 1
F5B F 0.5132(11) 0.1385(17) 0.7775(7) 0.065(3) Uani 0.716(14) 1 d D U P A 2
F6B F 0.440(2) 0.325(3) 0.8132(13) 0.053(4) Uani 0.716(14) 1 d D U P A 2
F7B F 0.3290(9) 0.2912(16) 0.7239(7) 0.062(3) Uani 0.716(14) 1 d D U P A 2
F8B F 0.3516(12) 0.1044(18) 0.7883(7) 0.076(4) Uani 0.716(14) 1 d D U P A 2
O1 O 0.6487(5) 0.3755(8) 0.4629(4) 0.0212(18) Uani 1 1 d . . . . .
O2 O 0.5902(5) 0.3739(8) 0.5582(4) 0.0228(18) Uani 1 1 d . . . . .
N1 N 0.5484(6) 0.5822(11) 0.4859(5) 0.020(2) Uani 1 1 d . . . . .
N2 N 0.6886(6) 0.5862(10) 0.5341(5) 0.022(2) Uani 1 1 d . . . . .
C1 C 0.6848(8) 0.7492(13) 0.5332(6) 0.021(3) Uani 1 1 d . . . . .
C2 C 0.7582(7) 0.8035(12) 0.5615(6) 0.022(3) Uani 1 1 d . . . . .
C3 C 0.8029(7) 0.6742(13) 0.5772(6) 0.023(3) Uani 1 1 d . . . . .
C4 C 0.7601(7) 0.5434(13) 0.5601(6) 0.026(3) Uani 1 1 d . . . . .
C5 C 0.5507(8) 0.7430(12) 0.4833(6) 0.019(3) Uani 1 1 d . . . . .
C6 C 0.4747(8) 0.7890(13) 0.4540(6) 0.025(3) Uani 1 1 d . . . . .
C7 C 0.4322(7) 0.6577(12) 0.4407(6) 0.022(3) Uani 1 1 d . . . . .
C8 C 0.4784(7) 0.5335(13) 0.4609(6) 0.020(3) Uani 1 1 d . . . . .
C9 C 0.6154(8) 0.8212(12) 0.5075(7) 0.024(2) Uani 1 1 d . . . . .
C10 C 0.4462(8) 0.9497(12) 0.4416(7) 0.032(3) Uani 1 1 d . . . . .
H10A H 0.432350 0.998389 0.479686 0.047 Uiso 1 1 calc R U . . .
H10B H 0.398371 0.947503 0.415477 0.047 Uiso 1 1 calc R U . . .
H10C H 0.489661 1.005362 0.421712 0.047 Uiso 1 1 calc R U . . .
C11 C 0.4555(8) 0.3713(13) 0.4548(7) 0.030(3) Uani 1 1 d . . . . .
H11A H 0.475231 0.333145 0.416130 0.045 Uiso 1 1 calc R U . . .
H11B H 0.396501 0.361295 0.456535 0.045 Uiso 1 1 calc R U . . .
H11C H 0.480080 0.314141 0.487609 0.045 Uiso 1 1 calc R U . . .
C12 C 0.6152(10) 0.9955(13) 0.5071(10) 0.049(4) Uani 1 1 d . . . . .
H12A H 0.603747 1.032483 0.547684 0.074 Uiso 1 1 calc R U . . .
H12B H 0.573459 1.031330 0.479312 0.074 Uiso 1 1 calc R U . . .
H12C H 0.668325 1.031885 0.494015 0.074 Uiso 1 1 calc R U . . .
C13 C 0.7865(9) 0.9655(14) 0.5707(7) 0.034(3) Uani 1 1 d . . . . .
H13A H 0.794935 1.012866 0.531509 0.051 Uiso 1 1 calc R U . . .
H13B H 0.837477 0.965932 0.593349 0.051 Uiso 1 1 calc R U . . .
H13C H 0.745253 1.020755 0.593227 0.051 Uiso 1 1 calc R U . . .
C14 C 0.7816(8) 0.3808(13) 0.5695(7) 0.029(3) Uani 1 1 d . . . . .
H14A H 0.734790 0.327837 0.586227 0.044 Uiso 1 1 calc R U . . .
H14B H 0.827228 0.373437 0.597574 0.044 Uiso 1 1 calc R U . . .
H14C H 0.796721 0.335844 0.530959 0.044 Uiso 1 1 calc R U . . .
C15 C 0.6708(7) 0.4392(12) 0.4072(6) 0.028(3) Uani 1 1 d . . . . .
H15A H 0.701867 0.532136 0.413972 0.034 Uiso 1 1 calc R U . . .
H15B H 0.621629 0.464115 0.383756 0.034 Uiso 1 1 calc R U . . .
C16 C 0.7230(7) 0.3254(14) 0.3724(6) 0.024(3) Uani 1 1 d . . . . .
C17 C 0.7479(8) 0.3781(15) 0.3082(6) 0.030(3) Uani 1 1 d . . . . .
C18 C 0.8167(9) 0.2862(16) 0.2760(7) 0.038(3) Uani 1 1 d . . . . .
C19 C 0.8236(10) 0.3214(18) 0.2085(7) 0.043(4) Uani 1 1 d . . . . .
H19 H 0.773694 0.286079 0.187417 0.051 Uiso 1 1 calc R U . . .
C21 C 0.5684(8) 0.4393(13) 0.6156(7) 0.032(3) Uani 1 1 d . . . . .
H21A H 0.532557 0.526440 0.609320 0.039 Uiso 1 1 calc R U . . .
H21B H 0.617602 0.473089 0.637044 0.039 Uiso 1 1 calc R U . . .
C22 C 0.5243(8) 0.3197(13) 0.6527(7) 0.031(3) Uani 1 1 d . . . . .
C23 C 0.5006(11) 0.3692(17) 0.7173(7) 0.044(2) Uani 1 1 d D U . . .
C24A C 0.465(3) 0.271(5) 0.769(2) 0.056(4) Uani 0.284(14) 1 d D U P A 1
C25A C 0.437(3) 0.109(6) 0.752(2) 0.063(5) Uani 0.284(14) 1 d D U P A 1
H25A H 0.471894 0.052605 0.722924 0.075 Uiso 0.284(14) 1 calc R U P A 1
C24B C 0.4579(14) 0.253(2) 0.7601(10) 0.053(3) Uani 0.716(14) 1 d D U P A 2
C25B C 0.3785(19) 0.170(3) 0.7362(13) 0.063(4) Uani 0.716(14) 1 d D U P A 2
H25B H 0.387383 0.100067 0.701788 0.075 Uiso 0.716(14) 1 calc R U P A 2
B012 B 0.6196(9) 0.4741(12) 0.5112(8) 0.021(3) Uani 1 1 d . . . . .

loop_
_atom_site_aniso_label
_atom_site_aniso_U_11
_atom_site_aniso_U_22
_atom_site_aniso_U_33
_atom_site_aniso_U_23
_atom_site_aniso_U_13
_atom_site_aniso_U_12
I1 0.0282(4) 0.0320(4) 0.0338(4) 0.0011(4) -0.0015(4) -0.0077(3)
I2 0.0286(4) 0.0313(3) 0.0325(4) -0.0005(4) -0.0011(4) 0.0065(3)
F1 0.050(5) 0.090(7) 0.043(5) -0.010(6) 0.001(6) -0.042(5)
F2 0.087(8) 0.044(5) 0.071(7) 0.033(5) 0.034(6) 0.034(5)
F3 0.105(7) 0.051(5) 0.059(6) 0.008(4) 0.039(5) 0.016(5)
F4 0.084(5) 0.119(9) 0.038(6) 0.004(5) -0.005(5) -0.040(5)
F9 0.028(4) 0.055(4) 0.029(5) -0.005(4) -0.004(4) 0.015(3)
F10 0.048(5) 0.022(4) 0.051(5) -0.008(3) 0.003(4) 0.001(3)
F11 0.060(5) 0.029(4) 0.037(5) -0.007(3) 0.015(4) -0.001(4)
F12 0.034(4) 0.073(6) 0.036(5) -0.001(4) -0.015(4) 0.002(4)
F13 0.037(5) 0.162(12) 0.030(6) -0.010(6) -0.002(4) 0.030(6)
F14 0.121(9) 0.040(5) 0.052(6) 0.008(4) 0.039(6) 0.040(6)
F15 0.077(7) 0.043(5) 0.036(5) -0.001(4) 0.015(5) -0.010(5)
F16 0.084(8) 0.076(7) 0.050(6) -0.006(5) 0.039(6) 0.015(6)
F5A 0.072(8) 0.064(12) 0.047(12) 0.014(10) 0.012(8) -0.003(8)
F6A 0.085(18) 0.047(12) 0.037(9) 0.016(9) 0.022(10) -0.004(12)
F7A 0.084(11) 0.064(12) 0.064(13) 0.007(11) 0.001(10) -0.007(9)
F8A 0.079(18) 0.065(12) 0.056(12) 0.012(11) 0.009(12) -0.017(12)
F5B 0.091(7) 0.047(6) 0.057(8) 0.004(5) 0.032(6) 0.009(6)
F6B 0.080(9) 0.042(9) 0.036(6) -0.001(6) 0.022(5) 0.002(7)
F7B 0.073(7) 0.055(7) 0.058(8) -0.010(5) 0.016(6) -0.021(6)
F8B 0.109(10) 0.064(8) 0.056(8) 0.000(6) 0.035(7) -0.025(7)
O1 0.025(4) 0.012(4) 0.027(5) -0.004(3) 0.003(4) 0.001(3)
O2 0.027(4) 0.010(3) 0.032(5) 0.000(3) 0.006(4) -0.003(3)
N1 0.018(5) 0.016(5) 0.025(6) -0.001(4) 0.005(4) 0.004(4)
N2 0.025(5) 0.011(4) 0.030(6) -0.003(4) 0.009(5) -0.001(4)
C1 0.025(6) 0.015(5) 0.025(7) 0.003(5) 0.001(5) -0.005(5)
C2 0.027(6) 0.011(5) 0.028(7) 0.000(5) 0.005(5) 0.001(4)
C3 0.022(6) 0.021(6) 0.026(7) -0.001(5) 0.003(5) 0.002(5)
C4 0.022(6) 0.017(6) 0.038(8) 0.001(5) 0.001(6) -0.002(5)
C5 0.027(6) 0.008(5) 0.023(7) -0.004(4) 0.011(6) 0.002(4)
C6 0.031(7) 0.015(6) 0.030(7) 0.004(5) 0.009(6) 0.002(5)
C7 0.024(6) 0.015(5) 0.027(7) 0.002(5) -0.001(5) 0.003(5)
C8 0.021(6) 0.024(6) 0.014(6) -0.007(5) 0.007(5) -0.004(5)
C9 0.023(6) 0.014(5) 0.036(7) 0.001(5) 0.014(5) 0.005(5)
C10 0.037(7) 0.007(5) 0.051(9) 0.003(5) -0.007(7) 0.007(5)
C11 0.026(7) 0.017(6) 0.047(9) -0.007(6) -0.001(6) -0.003(5)
C12 0.037(8) 0.013(6) 0.097(13) 0.011(8) -0.016(8) -0.009(6)
C13 0.043(8) 0.020(6) 0.040(9) -0.007(6) -0.001(7) -0.008(6)
C14 0.027(7) 0.019(6) 0.042(9) -0.005(5) 0.008(6) 0.000(5)
C15 0.026(6) 0.019(5) 0.039(9) -0.003(5) 0.004(6) 0.006(5)
C16 0.016(6) 0.031(6) 0.026(7) -0.010(5) -0.003(5) -0.002(5)
C17 0.030(7) 0.032(7) 0.029(8) -0.008(6) -0.006(6) -0.004(5)
C18 0.050(9) 0.033(7) 0.032(8) 0.003(6) 0.004(7) -0.004(6)
C19 0.059(10) 0.037(8) 0.033(9) -0.005(7) -0.006(8) 0.005(8)
C21 0.038(7) 0.027(6) 0.031(7) -0.004(7) 0.008(7) 0.003(5)
C22 0.029(7) 0.018(6) 0.044(8) 0.006(5) -0.004(6) -0.006(5)
C23 0.062(5) 0.045(5) 0.026(5) -0.006(4) 0.008(4) -0.004(4)
C24A 0.072(7) 0.055(7) 0.042(8) 0.007(5) 0.015(6) -0.002(6)
C25A 0.080(11) 0.055(7) 0.053(11) 0.007(7) 0.014(8) -0.007(7)
C24B 0.076(5) 0.043(5) 0.041(6) -0.004(4) 0.024(5) -0.001(4)
C25B 0.084(7) 0.058(7) 0.047(7) -0.005(6) 0.027(5) -0.015(5)
B012 0.020(6) 0.006(5) 0.037(8) -0.001(5) -0.002(5) 0.003(5)

loop_
_atom_type_symbol
_atom_type_description
_atom_type_scat_dispersion_real
_atom_type_scat_dispersion_imag
_atom_type_scat_source
C C 0.0033 0.0016 'International Tables Vol C Tables 4.2.6.8 and 6.1.1.4'
H H 0.0000 0.0000 'International Tables Vol C Tables 4.2.6.8 and 6.1.1.4'
B B 0.0013 0.0007 'International Tables Vol C Tables 4.2.6.8 and 6.1.1.4'
F F 0.0171 0.0103 'International Tables Vol C Tables 4.2.6.8 and 6.1.1.4'
I I -0.4742 1.8119 'International Tables Vol C Tables 4.2.6.8 and 6.1.1.4'
N N 0.0061 0.0033 'International Tables Vol C Tables 4.2.6.8 and 6.1.1.4'
O O 0.0106 0.0060 'International Tables Vol C Tables 4.2.6.8 and 6.1.1.4'

loop_
_geom_angle_atom_site_label_1
_geom_angle_atom_site_label_2
_geom_angle_atom_site_label_3
_geom_angle
_geom_angle_site_symmetry_1
_geom_angle_site_symmetry_3
_geom_angle_publ_flag
C15 O1 B012 118.8(9) . . ?
C21 O2 B012 117.6(9) . . ?
C5 N1 B012 126.2(10) . . ?
C8 N1 C5 109.2(10) . . ?
C8 N1 B012 124.6(10) . . ?
C1 N2 B012 126.3(10) . . ?
C4 N2 C1 108.8(10) . . ?
C4 N2 B012 124.8(9) . . ?
C2 C1 N2 107.1(10) . . ?
C9 C1 N2 119.3(11) . . ?
C9 C1 C2 133.6(11) . . ?
C1 C2 C13 129.0(11) . . ?
C3 C2 C1 105.5(10) . . ?
C3 C2 C13 125.5(11) . . ?
C2 C3 I1 126.3(9) . . ?
C2 C3 C4 110.5(11) . . ?
C4 C3 I1 123.2(9) . . ?
N2 C4 C3 108.1(10) . . ?
N2 C4 C14 122.1(11) . . ?
C3 C4 C14 129.8(12) . . ?
N1 C5 C6 105.9(10) . . ?
C9 C5 N1 120.6(11) . . ?
C9 C5 C6 133.4(11) . . ?
C5 C6 C10 126.9(11) . . ?
C7 C6 C5 106.5(10) . . ?
C7 C6 C10 126.6(12) . . ?
C6 C7 I2 126.2(9) . . ?
C6 C7 C8 108.9(11) . . ?
C8 C7 I2 124.9(9) . . ?
N1 C8 C7 109.5(10) . . ?
N1 C8 C11 124.1(11) . . ?
C7 C8 C11 126.3(11) . . ?
C1 C9 C12 117.0(13) . . ?
C5 C9 C1 122.9(10) . . ?
C5 C9 C12 120.1(12) . . ?
C6 C10 H10A 109.5 . . ?
C6 C10 H10B 109.5 . . ?
C6 C10 H10C 109.5 . . ?
H10A C10 H10B 109.5 . . ?
H10A C10 H10C 109.5 . . ?
H10B C10 H10C 109.5 . . ?
C8 C11 H11A 109.5 . . ?
C8 C11 H11B 109.5 . . ?
C8 C11 H11C 109.5 . . ?
H11A C11 H11B 109.5 . . ?
H11A C11 H11C 109.5 . . ?
H11B C11 H11C 109.5 . . ?
C9 C12 H12A 109.5 . . ?
C9 C12 H12B 109.5 . . ?
C9 C12 H12C 109.5 . . ?
H12A C12 H12B 109.5 . . ?
H12A C12 H12C 109.5 . . ?
H12B C12 H12C 109.5 . . ?
C2 C13 H13A 109.5 . . ?
C2 C13 H13B 109.5 . . ?
C2 C13 H13C 109.5 . . ?
H13A C13 H13B 109.5 . . ?
H13A C13 H13C 109.5 . . ?
H13B C13 H13C 109.5 . . ?
C4 C14 H14A 109.5 . . ?
C4 C14 H14B 109.5 . . ?
C4 C14 H14C 109.5 . . ?
H14A C14 H14B 109.5 . . ?
H14A C14 H14C 109.5 . . ?
H14B C14 H14C 109.5 . . ?
O1 C15 H15A 110.0 . . ?
O1 C15 H15B 110.0 . . ?
O1 C15 C16 108.4(9) . . ?
H15A C15 H15B 108.4 . . ?
C16 C15 H15A 110.0 . . ?
C16 C15 H15B 110.0 . . ?
F9 C16 C15 109.2(10) . . ?
F9 C16 C17 108.4(10) . . ?
F10 C16 F9 106.2(10) . . ?
F10 C16 C15 110.0(10) . . ?
F10 C16 C17 108.8(10) . . ?
C15 C16 C17 114.0(11) . . ?
F11 C17 F12 108.3(11) . . ?
F11 C17 C16 108.7(10) . . ?
F11 C17 C18 107.3(11) . . ?
F12 C17 C16 108.1(10) . . ?
F12 C17 C18 107.5(11) . . ?
C16 C17 C18 116.6(11) . . ?
F13 C18 C17 109.7(11) . . ?
F13 C18 C19 108.8(12) . . ?
F14 C18 F13 108.1(13) . . ?
F14 C18 C17 108.3(11) . . ?
F14 C18 C19 108.8(12) . . ?
C19 C18 C17 113.0(12) . . ?
F15 C19 F16 109.1(14) . . ?
F15 C19 C18 112.5(13) . . ?
F15 C19 H19 109.3 . . ?
F16 C19 C18 107.1(13) . . ?
F16 C19 H19 109.3 . . ?
C18 C19 H19 109.3 . . ?
O2 C21 H21A 110.1 . . ?
O2 C21 H21B 110.1 . . ?
O2 C21 C22 108.0(10) . . ?
H21A C21 H21B 108.4 . . ?
C22 C21 H21A 110.1 . . ?
C22 C21 H21B 110.1 . . ?
F1 C22 C21 109.7(12) . . ?
F1 C22 C23 106.8(12) . . ?
F2 C22 F1 105.5(11) . . ?
F2 C22 C21 110.9(11) . . ?
F2 C22 C23 108.8(12) . . ?
C21 C22 C23 114.6(11) . . ?
F3 C23 F4 104.9(13) . . ?
F3 C23 C22 109.2(13) . . ?
F3 C23 C24A 108(2) . . ?
F3 C23 C24B 110.4(14) . . ?
F4 C23 C22 106.8(13) . . ?
F4 C23 C24A 97(2) . . ?
F4 C23 C24B 105.7(15) . . ?
C22 C23 C24A 128(2) . . ?
C22 C23 C24B 118.8(13) . . ?
F5A C24A C23 97(3) . . ?
F5A C24A C25A 91(4) . . ?
F6A C24A F5A 100(5) . . ?
F6A C24A C23 113(5) . . ?
F6A C24A C25A 127(5) . . ?
C23 C24A C25A 117(3) . . ?
F7A C25A C24A 71(4) . . ?
F7A C25A H25A 116.8 . . ?
F8A C25A F7A 120(5) . . ?
F8A C25A C24A 105(4) . . ?
F8A C25A H25A 116.8 . . ?
C24A C25A H25A 116.8 . . ?
F5B C24B C23 110.6(16) . . ?
F5B C24B C25B 106.3(17) . . ?
F6B C24B F5B 104(2) . . ?
F6B C24B C23 108(2) . . ?
F6B C24B C25B 109(2) . . ?
C23 C24B C25B 118.3(17) . . ?
F7B C25B C24B 100.6(19) . . ?
F7B C25B H25B 115.2 . . ?
F8B C25B F7B 108(2) . . ?
F8B C25B C24B 101(2) . . ?
F8B C25B H25B 115.2 . . ?
C24B C25B H25B 115.2 . . ?
O1 B012 N1 109.9(11) . . ?
O1 B012 N2 112.1(10) . . ?
O2 B012 O1 105.2(8) . . ?
O2 B012 N1 112.0(10) . . ?
O2 B012 N2 113.3(11) . . ?
N2 B012 N1 104.5(8) . . ?

loop_
_geom_bond_atom_site_label_1
_geom_bond_atom_site_label_2
_geom_bond_distance
_geom_bond_site_symmetry_2
_geom_bond_publ_flag
I1 C3 2.081(13) . ?
I2 C7 2.071(12) . ?
F1 C22 1.369(15) . ?
F2 C22 1.304(15) . ?
F3 C23 1.315(18) . ?
F4 C23 1.37(2) . ?
F9 C16 1.361(14) . ?
F10 C16 1.351(14) . ?
F11 C17 1.334(15) . ?
F12 C17 1.349(15) . ?
F13 C18 1.349(17) . ?
F14 C18 1.344(16) . ?
F15 C19 1.272(17) . ?
F16 C19 1.357(18) . ?
F5A C24A 1.37(2) . ?
F6A C24A 1.35(2) . ?
F7A C25A 1.38(3) . ?
F8A C25A 1.36(2) . ?
F5B C24B 1.398(19) . ?
F6B C24B 1.350(18) . ?
F7B C25B 1.36(2) . ?
F8B C25B 1.34(2) . ?
O1 C15 1.382(15) . ?
O1 B012 1.443(16) . ?
O2 C21 1.419(16) . ?
O2 B012 1.431(16) . ?
N1 C5 1.414(14) . ?
N1 C8 1.327(15) . ?
N1 B012 1.592(16) . ?
N2 C1 1.434(15) . ?
N2 C4 1.341(16) . ?
N2 B012 1.569(16) . ?
C1 C2 1.420(17) . ?
C1 C9 1.404(18) . ?
C2 C3 1.389(16) . ?
C2 C13 1.508(15) . ?
C3 C4 1.392(16) . ?
C4 C14 1.485(16) . ?
C5 C6 1.443(18) . ?
C5 C9 1.358(19) . ?
C6 C7 1.373(17) . ?
C6 C10 1.509(15) . ?
C7 C8 1.393(16) . ?
C8 C11 1.478(15) . ?
C9 C12 1.531(15) . ?
C10 H10A 0.9600 . ?
C10 H10B 0.9600 . ?
C10 H10C 0.9600 . ?
C11 H11A 0.9600 . ?
C11 H11B 0.9600 . ?
C11 H11C 0.9600 . ?
C12 H12A 0.9600 . ?
C12 H12B 0.9600 . ?
C12 H12C 0.9600 . ?
C13 H13A 0.9600 . ?
C13 H13B 0.9600 . ?
C13 H13C 0.9600 . ?
C14 H14A 0.9600 . ?
C14 H14B 0.9600 . ?
C14 H14C 0.9600 . ?
C15 H15A 0.9700 . ?
C15 H15B 0.9700 . ?
C15 C16 1.513(16) . ?
C16 C17 1.526(19) . ?
C17 C18 1.54(2) . ?
C18 C19 1.51(2) . ?
C19 H19 0.9800 . ?
C21 H21A 0.9700 . ?
C21 H21B 0.9700 . ?
C21 C22 1.505(17) . ?
C22 C23 1.52(2) . ?
C23 C24A 1.53(3) . ?
C23 C24B 1.55(2) . ?
C24A C25A 1.54(4) . ?
C25A H25A 0.9800 . ?
C24B C25B 1.57(4) . ?
C25B H25B 0.9800 . ?

loop_
_geom_torsion_atom_site_label_1
_geom_torsion_atom_site_label_2
_geom_torsion_atom_site_label_3
_geom_torsion_atom_site_label_4
_geom_torsion
_geom_torsion_site_symmetry_1
_geom_torsion_site_symmetry_2
_geom_torsion_site_symmetry_3
_geom_torsion_site_symmetry_4
_geom_torsion_publ_flag
I1 C3 C4 N2 178.9(8) . . . . ?
I1 C3 C4 C14 2(2) . . . . ?
I2 C7 C8 N1 177.8(8) . . . . ?
I2 C7 C8 C11 -0.8(18) . . . . ?
F1 C22 C23 F3 -67.3(15) . . . . ?
F1 C22 C23 F4 179.7(11) . . . . ?
F1 C22 C23 C24A 66(3) . . . . ?
F1 C22 C23 C24B 60.5(19) . . . . ?
F2 C22 C23 F3 179.2(12) . . . . ?
F2 C22 C23 F4 66.3(15) . . . . ?
F2 C22 C23 C24A -48(3) . . . . ?
F2 C22 C23 C24B -53.0(19) . . . . ?
F3 C23 C24A F5A -141(3) . . . . ?
F3 C23 C24A F6A -38(6) . . . . ?
F3 C23 C24A C25A 124(3) . . . . ?
F3 C23 C24B F5B -163.2(16) . . . . ?
F3 C23 C24B F6B -50(3) . . . . ?
F3 C23 C24B C25B 74(2) . . . . ?
F4 C23 C24A F5A -33(4) . . . . ?
F4 C23 C24A F6A 71(5) . . . . ?
F4 C23 C24A C25A -128(3) . . . . ?
F4 C23 C24B F5B -50(2) . . . . ?
F4 C23 C24B F6B 63(2) . . . . ?
F4 C23 C24B C25B -173.1(17) . . . . ?
F9 C16 C17 F11 -76.7(12) . . . . ?
F9 C16 C17 F12 165.9(10) . . . . ?
F9 C16 C17 C18 44.7(14) . . . . ?
F10 C16 C17 F11 168.2(10) . . . . ?
F10 C16 C17 F12 50.8(13) . . . . ?
F10 C16 C17 C18 -70.4(13) . . . . ?
F11 C17 C18 F13 50.3(15) . . . . ?
F11 C17 C18 F14 168.1(12) . . . . ?
F11 C17 C18 C19 -71.3(15) . . . . ?
F12 C17 C18 F13 166.7(11) . . . . ?
F12 C17 C18 F14 -75.5(14) . . . . ?
F12 C17 C18 C19 45.1(15) . . . . ?
F13 C18 C19 F15 -67.0(17) . . . . ?
F13 C18 C19 F16 52.9(16) . . . . ?
F14 C18 C19 F15 175.4(13) . . . . ?
F14 C18 C19 F16 -64.7(16) . . . . ?
F5A C24A C25A F7A -170(4) . . . . ?
F5A C24A C25A F8A 72(4) . . . . ?
F6A C24A C25A F7A 87(7) . . . . ?
F6A C24A C25A F8A -31(8) . . . . ?
F5B C24B C25B F7B 177.2(17) . . . . ?
F5B C24B C25B F8B 66(2) . . . . ?
F6B C24B C25B F7B 65(2) . . . . ?
F6B C24B C25B F8B -46(3) . . . . ?
O1 C15 C16 F9 -61.9(12) . . . . ?
O1 C15 C16 F10 54.3(13) . . . . ?
O1 C15 C16 C17 176.8(9) . . . . ?
O2 C21 C22 F1 -62.9(13) . . . . ?
O2 C21 C22 F2 53.2(15) . . . . ?
O2 C21 C22 C23 176.9(11) . . . . ?
N1 C5 C6 C7 -0.2(13) . . . . ?
N1 C5 C6 C10 178.5(12) . . . . ?
N1 C5 C9 C1 3(2) . . . . ?
N1 C5 C9 C12 -177.2(13) . . . . ?
N2 C1 C2 C3 0.8(14) . . . . ?
N2 C1 C2 C13 177.9(12) . . . . ?
N2 C1 C9 C5 0(2) . . . . ?
N2 C1 C9 C12 -179.2(13) . . . . ?
C1 N2 C4 C3 0.9(14) . . . . ?
C1 N2 C4 C14 178.1(12) . . . . ?
C1 N2 B012 O1 120.7(12) . . . . ?
C1 N2 B012 O2 -120.5(12) . . . . ?
C1 N2 B012 N1 1.7(16) . . . . ?
C1 C2 C3 I1 -179.6(9) . . . . ?
C1 C2 C3 C4 -0.3(15) . . . . ?
C2 C1 C9 C5 -179.0(12) . . . . ?
C2 C1 C9 C12 2(2) . . . . ?
C2 C3 C4 N2 -0.4(15) . . . . ?
C2 C3 C4 C14 -177.3(13) . . . . ?
C4 N2 C1 C2 -1.1(14) . . . . ?
C4 N2 C1 C9 179.5(12) . . . . ?
C4 N2 B012 O1 -62.1(16) . . . . ?
C4 N2 B012 O2 56.7(16) . . . . ?
C4 N2 B012 N1 178.9(11) . . . . ?
C5 N1 C8 C7 0.3(13) . . . . ?
C5 N1 C8 C11 179.0(12) . . . . ?
C5 N1 B012 O1 -118.4(11) . . . . ?
C5 N1 B012 O2 125.1(11) . . . . ?
C5 N1 B012 N2 2.0(16) . . . . ?
C5 C6 C7 I2 -177.8(9) . . . . ?
C5 C6 C7 C8 0.4(14) . . . . ?
C6 C5 C9 C1 -178.7(12) . . . . ?
C6 C5 C9 C12 1(2) . . . . ?
C6 C7 C8 N1 -0.5(15) . . . . ?
C6 C7 C8 C11 -179.1(12) . . . . ?
C8 N1 C5 C6 -0.1(13) . . . . ?
C8 N1 C5 C9 178.3(12) . . . . ?
C8 N1 B012 O1 58.2(15) . . . . ?
C8 N1 B012 O2 -58.3(16) . . . . ?
C8 N1 B012 N2 178.7(10) . . . . ?
C9 C1 C2 C3 -179.9(15) . . . . ?
C9 C1 C2 C13 -3(2) . . . . ?
C9 C5 C6 C7 -178.2(14) . . . . ?
C9 C5 C6 C10 0(2) . . . . ?
C10 C6 C7 I2 4(2) . . . . ?
C10 C6 C7 C8 -178.3(12) . . . . ?
C13 C2 C3 I1 3.2(19) . . . . ?
C13 C2 C3 C4 -177.5(12) . . . . ?
C15 O1 B012 O2 171.3(9) . . . . ?
C15 O1 B012 N1 50.5(13) . . . . ?
C15 O1 B012 N2 -65.2(14) . . . . ?
C15 C16 C17 F11 45.0(14) . . . . ?
C15 C16 C17 F12 -72.3(13) . . . . ?
C15 C16 C17 C18 166.5(11) . . . . ?
C16 C17 C18 F13 -71.8(15) . . . . ?
C16 C17 C18 F14 46.0(16) . . . . ?
C16 C17 C18 C19 166.6(12) . . . . ?
C17 C18 C19 F15 55.0(18) . . . . ?
C17 C18 C19 F16 175.0(12) . . . . ?
C21 O2 B012 O1 171.2(9) . . . . ?
C21 O2 B012 N1 -69.4(13) . . . . ?
C21 O2 B012 N2 48.5(14) . . . . ?
C21 C22 C23 F3 54.4(17) . . . . ?
C21 C22 C23 F4 -58.6(16) . . . . ?
C21 C22 C23 C24A -173(2) . . . . ?
C21 C22 C23 C24B -177.8(15) . . . . ?
C22 C23 C24A F5A 85(4) . . . . ?
C22 C23 C24A F6A -171(5) . . . . ?
C22 C23 C24A C25A -9(5) . . . . ?
C22 C23 C24B F5B 70(2) . . . . ?
C22 C23 C24B F6B -177(2) . . . . ?
C22 C23 C24B C25B -53(2) . . . . ?
C23 C24A C25A F7A -72(4) . . . . ?
C23 C24A C25A F8A 170(4) . . . . ?
C23 C24B C25B F7B -58(2) . . . . ?
C23 C24B C25B F8B -168.8(17) . . . . ?
B012 O1 C15 C16 162.5(10) . . . . ?
B012 O2 C21 C22 169.1(10) . . . . ?
B012 N1 C5 C6 177.0(11) . . . . ?
B012 N1 C5 C9 -4.7(18) . . . . ?
B012 N1 C8 C7 -176.8(11) . . . . ?
B012 N1 C8 C11 1.8(19) . . . . ?
B012 N2 C1 C2 176.5(11) . . . . ?
B012 N2 C1 C9 -2.9(18) . . . . ?
B012 N2 C4 C3 -176.7(11) . . . . ?
B012 N2 C4 C14 0.5(19) . . . . ?
